data_4080331
loop_
_publ_author_name
'Carmona, Daniel'
'Ferrer, Joaquina'
'Garc\?\'ia, N\'estor'
'Ram\'irez, Paola'
'Lahoz, Fernando J.'
'Garc\?\'ia-Ordu\~na, Pilar'
'Oro, Luis A.'

_publ_section_title
;
 Diastereoselective Synthesis of Chiral Octahedral Iridium(III)
 Phosphano--Oxazoline Complexes
;
_journal_issue 6
_journal_name_full Organometallics
_journal_page_first 1595
_journal_paper_doi 10.1021/om301088x
_journal_volume 32
_journal_year 2013
_chemical_absolute_configuration rmad
_chemical_formula_moiety 'C54 H45 Cl Ir N O P3, F6 Sb, C4 H10 O, H2 O'
_chemical_formula_sum 'C58 H57 Cl F6 Ir N O3 P3 Sb'
_chemical_formula_weight 1372.36
_chemical_name_systematic
;
 ?
;
_space_group_IT_number 19
_symmetry_cell_setting orthorhombic
_symmetry_space_group_name_Hall 'P 2ac 2ab'
_symmetry_space_group_name_H-M 'P 21 21 21'
_atom_sites_solution_hydrogens geom
_atom_sites_solution_primary direct
_atom_sites_solution_secondary difmap
_audit_creation_method SHELXL-97
_cell_angle_alpha 90.00
_cell_angle_beta 90.00
_cell_angle_gamma 90.00
_cell_formula_units_Z 4
_cell_length_a 11.7636(9)
_cell_length_b 20.7067(16)
_cell_length_c 22.6749(17)
_cell_measurement_reflns_used 1065
_cell_measurement_temperature 100(2)
_cell_measurement_theta_max 17.74
_cell_measurement_theta_min 2.18
_cell_volume 5523.3(7)
_computing_cell_refinement 'SAINT+ v. 6.01 (Bruker AXS, 2000)'
_computing_data_collection 'SMART v. 5.611 (Bruker AXS, 2000)'
_computing_data_reduction 'SAINT+ v. 6.01 (Bruker AXS, 2000)'
_computing_molecular_graphics 'XP program, SHELXTL v6.12, Bruker2000'
_computing_publication_material 'XCIF program, SHELXTLv6.12, BrukerAXS'
_computing_structure_refinement 'SHELXL-97 (Sheldrick, 2008)'
_computing_structure_solution 'SHELXS-97 (Sheldrick, 1997)'
_diffrn_ambient_temperature 100(2)
_diffrn_detector_area_resol_mean 8.26
_diffrn_measured_fraction_theta_full 0.996
_diffrn_measured_fraction_theta_max 0.927
_diffrn_measurement_device_type 'Bruker SMART APEX CCD system'
_diffrn_measurement_method '\w rotations with narrow frames'
_diffrn_radiation_monochromator graphite
_diffrn_radiation_source 'fine-focus sealed tube'
_diffrn_radiation_type MoK\a
_diffrn_radiation_wavelength 0.71073
_diffrn_reflns_av_R_equivalents 0.0514
_diffrn_reflns_av_sigmaI/netI 0.0697
_diffrn_reflns_limit_h_max 14
_diffrn_reflns_limit_h_min -15
_diffrn_reflns_limit_k_max 26
_diffrn_reflns_limit_k_min -26
_diffrn_reflns_limit_l_max 14
_diffrn_reflns_limit_l_min -30
_diffrn_reflns_number 36997
_diffrn_reflns_theta_full 27.50
_diffrn_reflns_theta_max 28.83
_diffrn_reflns_theta_min 1.33
_diffrn_standards_decay_% 'no decay'
_exptl_absorpt_coefficient_mu 3.096
_exptl_absorpt_correction_T_max 0.7610
_exptl_absorpt_correction_T_min 0.5155
_exptl_absorpt_correction_type multi-scan
_exptl_absorpt_process_details
; 
 SADABS: Area-Detector Absorption Correction. (1999)  Bruker-AXS 
 within SAINT+ package, v. 6.01.                    
;
_exptl_crystal_colour bronze
_exptl_crystal_density_diffrn 1.650
_exptl_crystal_density_method 'not measured'
_exptl_crystal_description 'irregular block'
_exptl_crystal_F_000 2720
_exptl_crystal_size_max 0.24
_exptl_crystal_size_mid 0.21
_exptl_crystal_size_min 0.09
_refine_diff_density_max 1.893
_refine_diff_density_min -1.217
_refine_diff_density_rms 0.144
_refine_ls_abs_structure_details 'Flack H D (1983), Acta Cryst. A39, 876-881'
_refine_ls_abs_structure_Flack -0.009(6)
_refine_ls_extinction_method none
_refine_ls_goodness_of_fit_ref 1.007
_refine_ls_hydrogen_treatment mixed
_refine_ls_matrix_type full
_refine_ls_number_parameters 661
_refine_ls_number_reflns 13069
_refine_ls_number_restraints 47
_refine_ls_restrained_S_all 1.027
_refine_ls_R_factor_all 0.0627
_refine_ls_R_factor_gt 0.0480
_refine_ls_shift/su_max 0.022
_refine_ls_shift/su_mean 0.001
_refine_ls_structure_factor_coef Fsqd
_refine_ls_weighting_details 'calc w=1/[\s^2^(Fo^2^)+(0.0476P)^2^+9.0444P] where P=(Fo^2^+2Fc^2^)/3'
_refine_ls_weighting_scheme calc
_refine_ls_wR_factor_gt 0.1004
_refine_ls_wR_factor_ref 0.1066
_reflns_number_gt 10910
_reflns_number_total 13069
_reflns_threshold_expression >2sigma(I)
_cod_data_source_file om301088x_si_001.cif
_cod_data_source_block cmpnd_6b
_cod_depositor_comments
;
The following automatic conversions were performed:

'_symmetry_cell_setting' value 'Orthorhombic' changed to
'orthorhombic' according to
/home/saulius/struct/CIF-dictionaries/cif_core.dic dictionary named
'cif_core.dic' version 2.4.2 from 2011-04-26.

Automatic conversion script
Id: cif_fix_values 1891 2012-01-12 08:04:46Z andrius 
;
_cod_database_code 4080331

loop_
_symmetry_equiv_pos_as_xyz
'x, y, z'
'-x+1/2, -y, z+1/2'
'-x, y+1/2, -z+1/2'
'x+1/2, -y+1/2, -z'

loop_
_atom_site_label
_atom_site_type_symbol
_atom_site_fract_x
_atom_site_fract_y
_atom_site_fract_z
_atom_site_U_iso_or_equiv
_atom_site_adp_type
_atom_site_occupancy
_atom_site_symmetry_multiplicity
_atom_site_calc_flag
_atom_site_refinement_flags
_atom_site_disorder_assembly
_atom_site_disorder_group
Ir Ir 0.40683(2) 1.012267(12) 0.993709(10) 0.02264(7) Uani 1 1 d D A .
Cl Cl 0.36549(16) 1.12658(8) 1.01741(7) 0.0315(4) Uani 1 1 d . . .
P1 P 0.60031(17) 1.03300(8) 0.97929(7) 0.0268(4) Uani 1 1 d . . .
P2 P 0.39960(16) 1.01119(9) 0.89358(6) 0.0224(3) Uani 1 1 d . . .
P3 P 0.21599(14) 0.99038(9) 1.01270(7) 0.0245(3) Uani 1 1 d . . .
O O 0.3860(4) 0.9964(3) 1.18382(18) 0.0371(13) Uani 1 1 d . A .
N N 0.4199(5) 0.9930(3) 1.0864(2) 0.0274(12) Uani 1 1 d . . .
C1 C 0.7058(5) 0.9741(3) 1.0062(3) 0.0302(15) Uani 1 1 d . A .
C2 C 0.7791(6) 0.9863(5) 1.0536(3) 0.0401(18) Uani 1 1 d . . .
H2 H 0.7780 1.0272 1.0725 0.048 Uiso 1 1 calc R A .
C3 C 0.8531(7) 0.9388(5) 1.0728(4) 0.046(2) Uani 1 1 d . A .
H3 H 0.9024 0.9471 1.1051 0.055 Uiso 1 1 calc R . .
C4 C 0.8553(7) 0.8806(5) 1.0459(4) 0.050(2) Uani 1 1 d . . .
H4 H 0.9043 0.8478 1.0604 0.060 Uiso 1 1 calc R A .
C5 C 0.7866(6) 0.8678(4) 0.9968(4) 0.046(2) Uani 1 1 d . A .
H5 H 0.7932 0.8281 0.9760 0.055 Uiso 1 1 calc R . .
C6 C 0.7085(7) 0.9142(4) 0.9792(4) 0.041(2) Uani 1 1 d . . .
H6 H 0.6564 0.9048 0.9484 0.049 Uiso 1 1 calc R A .
C7A C 0.6737(12) 1.1065(6) 1.0021(7) 0.019(3) Uiso 0.50 1 d PD A 1
C8A C 0.7558(14) 1.1363(7) 0.9675(6) 0.033(3) Uiso 0.50 1 d PD A 1
C9A C 0.8059(15) 1.1922(8) 0.9892(9) 0.052(4) Uiso 0.50 1 d PD A 1
C10A C 0.7779(17) 1.2188(9) 1.0423(8) 0.052(5) Uiso 0.50 1 d PD A 1
C11A C 0.6967(15) 1.1860(8) 1.0779(7) 0.032(4) Uiso 0.50 1 d PD A 1
C12A C 0.6428(17) 1.1319(9) 1.0576(9) 0.021(5) Uiso 0.50 1 d PD A 1
O3A O 0.5538(11) 0.2503(6) 0.9155(6) 0.060(4) Uiso 0.50 1 d P B 1
C7B C 0.6350(15) 1.1145(8) 1.0042(9) 0.036(4) Uiso 0.50 1 d PD A 2
C8B C 0.672(2) 1.1551(17) 0.9631(15) 0.114(11) Uiso 0.50 1 d PD A 2
C9B C 0.698(3) 1.221(2) 0.986(2) 0.186(18) Uiso 0.50 1 d PD A 2
C10B C 0.676(3) 1.2399(15) 1.0417(15) 0.104(10) Uiso 0.50 1 d PD A 2
C11B C 0.6524(19) 1.1958(11) 1.0840(10) 0.054(6) Uiso 0.50 1 d PD A 2
C12B C 0.620(2) 1.1315(12) 1.0649(11) 0.040(8) Uiso 0.50 1 d PD A 2
O3B O 0.9080(11) 0.1755(5) 0.0025(6) 0.061(3) Uiso 0.50 1 d P C 2
C13 C 0.6294(6) 1.0261(3) 0.9012(3) 0.0286(16) Uani 1 1 d . A .
H13 H 0.7041 1.0324 0.8863 0.034 Uiso 1 1 calc R . .
C14 C 0.5438(5) 1.0121(3) 0.8653(3) 0.0251(13) Uani 1 1 d . A .
H14 H 0.5580 1.0025 0.8250 0.030 Uiso 1 1 calc R . .
C15 C 0.3485(6) 1.0764(3) 0.8467(3) 0.0254(15) Uani 1 1 d . A .
C16 C 0.3619(7) 1.1394(4) 0.8661(3) 0.037(2) Uani 1 1 d . . .
H16 H 0.3880 1.1474 0.9050 0.045 Uiso 1 1 calc R A .
C17 C 0.3371(8) 1.1918(4) 0.8283(4) 0.041(2) Uani 1 1 d . A .
H17 H 0.3464 1.2351 0.8414 0.049 Uiso 1 1 calc R . .
C18 C 0.2984(7) 1.1786(4) 0.7709(4) 0.042(2) Uani 1 1 d . . .
H18 H 0.2810 1.2132 0.7450 0.051 Uiso 1 1 calc R A .
C19 C 0.2855(6) 1.1160(3) 0.7519(3) 0.0285(15) Uani 1 1 d . A .
H19 H 0.2583 1.1077 0.7132 0.034 Uiso 1 1 calc R . .
C20 C 0.3118(6) 1.0653(3) 0.7885(3) 0.0279(16) Uani 1 1 d . . .
H20 H 0.3050 1.0223 0.7744 0.033 Uiso 1 1 calc R A .
C21 C 0.3385(6) 0.9373(3) 0.8630(3) 0.0242(15) Uani 1 1 d . A .
C22 C 0.2261(6) 0.9333(3) 0.8446(3) 0.0271(15) Uani 1 1 d . . .
H22 H 0.1794 0.9707 0.8447 0.032 Uiso 1 1 calc R A .
C23 C 0.1818(7) 0.8745(4) 0.8260(3) 0.0337(18) Uani 1 1 d . A .
H23 H 0.1045 0.8720 0.8141 0.040 Uiso 1 1 calc R . .
C24 C 0.2492(7) 0.8190(4) 0.8246(3) 0.0364(18) Uani 1 1 d . . .
H24 H 0.2186 0.7790 0.8115 0.044 Uiso 1 1 calc R A .
C25 C 0.3624(8) 0.8233(4) 0.8429(4) 0.039(2) Uani 1 1 d . A .
H25 H 0.4091 0.7858 0.8429 0.047 Uiso 1 1 calc R . .
C26 C 0.4071(8) 0.8824(3) 0.8612(3) 0.0315(16) Uani 1 1 d . . .
H26 H 0.4847 0.8853 0.8725 0.038 Uiso 1 1 calc R A .
C27 C 0.1119(6) 1.0110(4) 0.9570(2) 0.0248(14) Uani 1 1 d . A .
C28 C 0.1226(6) 1.0724(4) 0.9307(3) 0.0297(17) Uani 1 1 d . . .
H28 H 0.1818 1.1009 0.9423 0.036 Uiso 1 1 calc R A .
C29 C 0.0452(7) 1.0908(4) 0.8874(3) 0.0387(19) Uani 1 1 d . A .
H29 H 0.0523 1.1319 0.8691 0.046 Uiso 1 1 calc R . .
C30 C -0.0417(7) 1.0498(4) 0.8707(3) 0.0362(18) Uani 1 1 d . . .
H30 H -0.0944 1.0630 0.8413 0.043 Uiso 1 1 calc R A .
C31 C -0.0519(6) 0.9899(4) 0.8966(3) 0.0352(16) Uani 1 1 d . A .
H31 H -0.1108 0.9616 0.8842 0.042 Uiso 1 1 calc R . .
C32 C 0.0230(6) 0.9705(4) 0.9406(3) 0.0296(16) Uani 1 1 d . . .
H32 H 0.0136 0.9298 0.9594 0.036 Uiso 1 1 calc R A .
C33 C 0.1862(6) 0.9071(4) 1.0332(3) 0.0278(16) Uani 1 1 d . A .
C34 C 0.1996(6) 0.8584(3) 0.9916(3) 0.0317(16) Uani 1 1 d . . .
H34 H 0.2253 0.8692 0.9532 0.038 Uiso 1 1 calc R A .
C35 C 0.1766(6) 0.7952(3) 1.0048(3) 0.0285(14) Uani 1 1 d . A .
H35 H 0.1835 0.7628 0.9753 0.034 Uiso 1 1 calc R . .
C36 C 0.1428(6) 0.7785(4) 1.0620(4) 0.0336(17) Uani 1 1 d . . .
H36 H 0.1284 0.7346 1.0717 0.040 Uiso 1 1 calc R A .
C37 C 0.1306(6) 0.8249(4) 1.1033(3) 0.0332(17) Uani 1 1 d . A .
H37 H 0.1082 0.8134 1.1422 0.040 Uiso 1 1 calc R . .
C38 C 0.1507(6) 0.8900(4) 1.0895(3) 0.0311(17) Uani 1 1 d . . .
H38 H 0.1400 0.9224 1.1187 0.037 Uiso 1 1 calc R A .
C39 C 0.1706(7) 1.0373(3) 1.0769(3) 0.0295(16) Uani 1 1 d . A .
C40 C 0.0645(7) 1.0669(4) 1.0785(4) 0.0377(19) Uani 1 1 d . . .
H40 H 0.0147 1.0632 1.0456 0.045 Uiso 1 1 calc R A .
C41 C 0.0317(7) 1.1006(5) 1.1264(4) 0.046(2) Uani 1 1 d . A .
H41 H -0.0418 1.1197 1.1272 0.055 Uiso 1 1 calc R . .
C42 C 0.1024(8) 1.1081(4) 1.1741(3) 0.049(2) Uani 1 1 d . . .
H42 H 0.0784 1.1333 1.2068 0.058 Uiso 1 1 calc R A .
C43 C 0.2072(7) 1.0794(4) 1.1747(3) 0.0392(19) Uani 1 1 d . A .
H43 H 0.2549 1.0831 1.2083 0.047 Uiso 1 1 calc R . .
C44 C 0.2433(7) 1.0448(3) 1.1256(3) 0.0308(16) Uani 1 1 d . . .
C45 C 0.3529(6) 1.0122(4) 1.1282(3) 0.0319(16) Uani 1 1 d . A .
C46 C 0.5021(7) 0.9695(5) 1.1797(3) 0.043(2) Uani 1 1 d . . .
H46 H 0.5622 1.0007 1.1923 0.052 Uiso 1 1 calc R A .
C47 C 0.5054(8) 0.9068(5) 1.2138(4) 0.050(2) Uani 1 1 d . A .
H47A H 0.5815 0.9000 1.2313 0.060 Uiso 1 1 calc R . .
H47B H 0.4482 0.9071 1.2458 0.060 Uiso 1 1 calc R . .
C48 C 0.4788(6) 0.8547(4) 1.1695(4) 0.0363(19) Uani 1 1 d . . .
C49 C 0.4576(7) 0.7897(4) 1.1781(4) 0.047(2) Uani 1 1 d . A .
H49 H 0.4536 0.7727 1.2170 0.057 Uiso 1 1 calc R . .
C50 C 0.4424(7) 0.7496(4) 1.1307(4) 0.051(3) Uani 1 1 d . . .
H50 H 0.4254 0.7052 1.1365 0.062 Uiso 1 1 calc R A .
C51 C 0.4520(8) 0.7745(4) 1.0742(4) 0.050(2) Uani 1 1 d . A .
H51 H 0.4448 0.7465 1.0413 0.060 Uiso 1 1 calc R . .
C52 C 0.4720(6) 0.8394(4) 1.0652(4) 0.0377(19) Uani 1 1 d . . .
H52 H 0.4760 0.8561 1.0263 0.045 Uiso 1 1 calc R A .
C53 C 0.4861(6) 0.8799(4) 1.1126(3) 0.0351(18) Uani 1 1 d . A .
C54 C 0.5097(7) 0.9517(4) 1.1142(3) 0.0382(19) Uani 1 1 d . A .
H54 H 0.5866 0.9618 1.0979 0.046 Uiso 1 1 calc R . .
Sb1 Sb 0.75171(6) 0.09571(3) 0.25603(2) 0.05217(18) Uani 1 1 d D . .
F1A F 0.6174(7) 0.1329(5) 0.2611(4) 0.084(4) Uiso 0.50 1 d PD D 3
F2A F 0.9053(5) 0.0569(3) 0.2476(3) 0.0376(19) Uiso 0.50 1 d PD D 3
F3A F 0.7054(7) 0.0175(4) 0.2858(4) 0.050(3) Uiso 0.50 1 d PD D 3
F4A F 0.8207(7) 0.1710(3) 0.2225(4) 0.052(3) Uiso 0.50 1 d PD D 3
F5A F 0.7245(8) 0.0660(4) 0.1789(3) 0.031(4) Uiso 0.50 1 d PD D 3
F6A F 0.8000(7) 0.1228(4) 0.3304(3) 0.047(3) Uiso 0.50 1 d PD D 3
F1B F 0.5850(6) 0.0979(5) 0.2610(4) 0.065(3) Uiso 0.50 1 d PD D 4
F2B F 0.9030(6) 0.0934(5) 0.2576(5) 0.080(4) Uiso 0.50 1 d PD D 4
F3B F 0.7381(7) 0.0101(3) 0.2837(3) 0.033(2) Uiso 0.50 1 d PD D 4
F4B F 0.7427(9) 0.1815(4) 0.2323(4) 0.091(4) Uiso 0.50 1 d PD D 4
F5B F 0.7383(10) 0.0676(6) 0.1794(3) 0.088(8) Uiso 0.50 1 d PD D 4
F6B F 0.7458(9) 0.1244(4) 0.3361(3) 0.063(3) Uiso 0.50 1 d PD D 4
O2 O 0.2269(7) 0.6964(3) 0.7177(3) 0.0649(19) Uani 1 1 d . . .
C55 C 0.3570(9) 0.6286(5) 0.7764(5) 0.068(3) Uani 1 1 d . . .
H55A H 0.3260 0.6497 0.8115 0.102 Uiso 1 1 calc R . .
H55B H 0.4377 0.6191 0.7826 0.102 Uiso 1 1 calc R . .
H55C H 0.3158 0.5883 0.7690 0.102 Uiso 1 1 calc R . .
C56 C 0.3441(9) 0.6730(5) 0.7235(6) 0.075(4) Uani 1 1 d . . .
H56A H 0.3960 0.7104 0.7280 0.090 Uiso 1 1 calc R . .
H56B H 0.3659 0.6495 0.6872 0.090 Uiso 1 1 calc R . .
C57 C 0.2058(14) 0.7352(7) 0.6719(5) 0.115(6) Uani 1 1 d . . .
H57A H 0.2130 0.7090 0.6355 0.137 Uiso 1 1 calc R . .
H57B H 0.2665 0.7683 0.6707 0.137 Uiso 1 1 calc R . .
C58 C 0.0935(12) 0.7697(6) 0.6693(5) 0.093(4) Uani 1 1 d . . .
H58A H 0.0329 0.7405 0.6822 0.139 Uiso 1 1 calc R . .
H58B H 0.0787 0.7838 0.6288 0.139 Uiso 1 1 calc R . .
H58C H 0.0956 0.8075 0.6953 0.139 Uiso 1 1 calc R . .
H H 0.438(5) 0.9432(13) 0.967(2) 0.014(16) Uiso 1 1 d D . .

loop_
_atom_site_aniso_label
_atom_site_aniso_U_11
_atom_site_aniso_U_22
_atom_site_aniso_U_33
_atom_site_aniso_U_23
_atom_site_aniso_U_13
_atom_site_aniso_U_12
Ir 0.02670(12) 0.02701(11) 0.01421(11) 0.00035(10) -0.00154(10) 0.00039(11)
Cl 0.0432(10) 0.0299(8) 0.0214(9) -0.0049(7) -0.0022(7) 0.0041(7)
P1 0.0308(9) 0.0300(8) 0.0197(8) 0.0026(6) -0.0031(8) -0.0074(8)
P2 0.0257(8) 0.0258(7) 0.0158(7) 0.0002(7) -0.0009(7) 0.0023(10)
P3 0.0270(8) 0.0312(7) 0.0152(7) -0.0008(8) -0.0009(6) 0.0024(8)
O 0.041(3) 0.057(4) 0.013(2) 0.000(2) -0.0025(19) -0.005(3)
N 0.028(3) 0.040(3) 0.014(2) -0.003(2) -0.001(2) -0.001(3)
C1 0.023(3) 0.044(4) 0.024(3) 0.008(3) -0.001(3) -0.007(3)
C2 0.023(4) 0.069(5) 0.029(4) 0.011(4) -0.003(3) -0.006(4)
C3 0.025(4) 0.076(7) 0.037(5) 0.020(5) -0.011(4) -0.002(4)
C4 0.035(5) 0.054(6) 0.060(6) 0.023(5) -0.007(4) 0.000(4)
C5 0.038(4) 0.039(4) 0.061(6) 0.019(4) -0.014(5) -0.006(3)
C6 0.041(5) 0.038(4) 0.043(5) 0.012(3) -0.009(4) -0.014(4)
C13 0.027(4) 0.035(4) 0.024(4) 0.003(3) 0.000(3) -0.010(3)
C14 0.026(3) 0.030(3) 0.019(3) -0.001(3) 0.001(2) -0.001(3)
C15 0.027(4) 0.035(4) 0.015(3) 0.001(3) 0.004(3) 0.005(3)
C16 0.049(5) 0.042(4) 0.021(4) 0.003(3) 0.002(3) 0.006(4)
C17 0.068(6) 0.027(4) 0.028(4) -0.003(3) 0.000(4) 0.008(4)
C18 0.046(5) 0.044(4) 0.037(5) 0.016(4) 0.011(4) 0.016(4)
C19 0.030(4) 0.038(4) 0.017(3) 0.007(3) -0.004(3) 0.000(3)
C20 0.035(4) 0.031(4) 0.017(4) -0.003(3) -0.004(3) -0.009(3)
C21 0.033(4) 0.029(4) 0.010(3) -0.002(3) 0.002(3) -0.001(3)
C22 0.033(4) 0.033(3) 0.016(3) -0.003(3) 0.003(3) -0.001(3)
C23 0.034(4) 0.044(4) 0.024(4) 0.000(3) 0.000(3) -0.012(4)
C24 0.040(5) 0.034(4) 0.035(4) -0.004(3) 0.002(4) -0.012(4)
C25 0.052(5) 0.023(4) 0.043(5) -0.005(3) 0.005(4) 0.005(4)
C26 0.036(4) 0.028(3) 0.031(4) -0.001(3) 0.009(4) -0.008(4)
C27 0.029(4) 0.031(3) 0.014(3) 0.001(3) 0.001(2) 0.005(3)
C28 0.029(4) 0.036(4) 0.025(4) -0.002(3) -0.001(3) 0.000(3)
C29 0.042(5) 0.044(5) 0.030(4) 0.009(4) 0.003(4) 0.001(4)
C30 0.033(4) 0.049(5) 0.027(4) 0.007(3) -0.005(3) 0.002(4)
C31 0.029(4) 0.053(4) 0.024(4) -0.001(4) 0.001(3) -0.005(4)
C32 0.029(4) 0.037(4) 0.023(4) 0.003(3) 0.001(3) 0.000(3)
C33 0.024(4) 0.037(4) 0.022(4) 0.000(3) 0.002(3) 0.006(3)
C34 0.036(4) 0.033(3) 0.026(4) 0.001(3) -0.001(3) 0.007(3)
C35 0.039(4) 0.029(3) 0.017(3) 0.002(3) 0.001(3) 0.002(3)
C36 0.033(4) 0.029(4) 0.038(5) 0.007(3) 0.003(3) 0.004(3)
C37 0.031(4) 0.047(4) 0.022(4) 0.007(3) 0.001(3) 0.002(3)
C38 0.031(4) 0.040(4) 0.023(4) -0.001(3) -0.001(3) 0.004(3)
C39 0.040(4) 0.030(3) 0.019(4) -0.003(3) -0.001(3) -0.005(3)
C40 0.038(5) 0.044(4) 0.031(4) -0.005(3) 0.004(3) 0.001(4)
C41 0.031(5) 0.069(6) 0.037(5) -0.017(4) 0.008(4) 0.003(4)
C42 0.051(5) 0.067(6) 0.028(4) -0.019(4) 0.008(4) -0.007(5)
C43 0.051(5) 0.046(5) 0.021(4) -0.007(3) 0.003(3) -0.004(4)
C44 0.038(4) 0.039(4) 0.016(3) 0.000(3) 0.005(3) -0.003(4)
C45 0.038(4) 0.039(4) 0.019(3) 0.004(3) -0.003(3) -0.011(4)
C46 0.033(4) 0.072(6) 0.024(4) 0.007(4) -0.007(3) -0.010(4)
C47 0.039(5) 0.081(7) 0.029(5) 0.028(5) 0.002(4) 0.017(5)
C48 0.023(4) 0.051(5) 0.035(4) 0.011(4) -0.005(3) 0.009(4)
C49 0.041(5) 0.057(5) 0.044(5) 0.030(5) 0.005(4) 0.009(4)
C50 0.038(5) 0.040(5) 0.076(7) 0.033(5) 0.017(4) 0.020(4)
C51 0.048(5) 0.042(5) 0.060(6) 0.005(4) -0.009(4) 0.005(4)
C52 0.029(4) 0.046(5) 0.038(5) 0.010(4) 0.000(3) 0.005(4)
C53 0.020(4) 0.050(5) 0.035(4) 0.018(4) -0.007(3) 0.005(3)
C54 0.034(4) 0.057(5) 0.024(4) 0.014(4) -0.011(3) -0.005(4)
Sb1 0.0870(5) 0.0415(3) 0.0280(3) 0.0011(2) -0.0143(3) -0.0116(3)
O2 0.077(5) 0.063(4) 0.055(4) -0.002(3) -0.003(4) -0.022(4)
C55 0.043(6) 0.075(7) 0.087(9) 0.012(6) -0.023(6) -0.011(5)
C56 0.056(7) 0.065(7) 0.103(10) -0.026(7) 0.024(7) -0.013(6)
C57 0.178(16) 0.134(12) 0.031(6) 0.013(7) 0.036(8) 0.095(12)
C58 0.113(11) 0.108(10) 0.058(7) 0.014(6) -0.034(8) -0.048(10)

loop_
_atom_type_symbol
_atom_type_description
_atom_type_scat_dispersion_real
_atom_type_scat_dispersion_imag
_atom_type_scat_source
C C 0.0033 0.0016 'International Tables Vol C Tables 4.2.6.8 and 6.1.1.4'
H H 0.0000 0.0000 'International Tables Vol C Tables 4.2.6.8 and 6.1.1.4'
N N 0.0061 0.0033 'International Tables Vol C Tables 4.2.6.8 and 6.1.1.4'
O O 0.0106 0.0060 'International Tables Vol C Tables 4.2.6.8 and 6.1.1.4'
F F 0.0171 0.0103 'International Tables Vol C Tables 4.2.6.8 and 6.1.1.4'
P P 0.1023 0.0942 'International Tables Vol C Tables 4.2.6.8 and 6.1.1.4'
Cl Cl 0.1484 0.1585 'International Tables Vol C Tables 4.2.6.8 and 6.1.1.4'
Sb Sb -0.5866 1.5461 'International Tables Vol C Tables 4.2.6.8 and 6.1.1.4'
Ir Ir -1.4442 7.9887 'International Tables Vol C Tables 4.2.6.8 and 6.1.1.4'

loop_
_geom_angle_atom_site_label_1
_geom_angle_atom_site_label_2
_geom_angle_atom_site_label_3
_geom_angle
N Ir P2 168.55(16)
N Ir P3 81.48(16)
P2 Ir P3 98.43(6)
N Ir P1 95.82(16)
P2 Ir P1 84.18(6)
P3 Ir P1 177.29(6)
N Ir Cl 88.80(16)
P2 Ir Cl 102.65(6)
P3 Ir Cl 87.51(6)
P1 Ir Cl 92.64(6)
N Ir H 101(2)
P2 Ir H 68(2)
P3 Ir H 97(2)
P1 Ir H 84(2)
Cl Ir H 170(2)
C13 P1 C7A 104.7(5)
C13 P1 C7B 109.5(7)
C13 P1 C1 98.3(3)
C7A P1 C1 98.0(5)
C7B P1 C1 111.0(6)
C13 P1 Ir 107.9(2)
C7A P1 Ir 125.0(5)
C7B P1 Ir 110.1(6)
C1 P1 Ir 119.2(2)
C14 P2 C15 95.5(3)
C14 P2 C21 104.0(3)
C15 P2 C21 105.6(3)
C14 P2 Ir 108.5(2)
C15 P2 Ir 126.0(2)
C21 P2 Ir 113.8(2)
C27 P3 C33 105.8(3)
C27 P3 C39 103.4(3)
C33 P3 C39 104.1(3)
C27 P3 Ir 118.5(2)
C33 P3 Ir 114.6(2)
C39 P3 Ir 109.0(3)
C45 O C46 107.3(5)
C45 N C54 107.2(6)
C45 N Ir 128.1(5)
C54 N Ir 124.7(4)
C6 C1 C2 119.2(7)
C6 C1 P1 117.5(6)
C2 C1 P1 123.2(6)
C3 C2 C1 120.0(9)
C3 C2 H2 120.0
C1 C2 H2 120.0
C4 C3 C2 120.2(8)
C4 C3 H3 119.9
C2 C3 H3 119.9
C3 C4 C5 121.2(8)
C3 C4 H4 119.4
C5 C4 H4 119.4
C6 C5 C4 118.6(8)
C6 C5 H5 120.7
C4 C5 H5 120.7
C1 C6 C5 120.6(8)
C1 C6 H6 119.7
C5 C6 H6 119.7
C8A C7A C12A 121.2(14)
C8A C7A P1 122.6(12)
C12A C7A P1 116.2(12)
C9A C8A C7A 117.7(15)
C10A C9A C8A 123.1(17)
C9A C10A C11A 117.9(17)
C12A C11A C10A 120.8(17)
C11A C12A C7A 119.1(18)
C8B C7B C12B 124(2)
C8B C7B P1 116(2)
C12B C7B P1 119.8(14)
C7B C8B C9B 114(3)
C10B C9B C8B 123(4)
C9B C10B C11B 121(4)
C10B C11B C12B 118(2)
C7B C12B C11B 119(2)
C14 C13 P1 118.2(5)
C14 C13 H13 120.9
P1 C13 H13 120.9
C13 C14 P2 119.8(5)
C13 C14 H14 120.1
P2 C14 H14 120.1
C16 C15 C20 119.0(7)
C16 C15 P2 118.4(6)
C20 C15 P2 121.9(5)
C15 C16 C17 120.5(7)
C15 C16 H16 119.7
C17 C16 H16 119.7
C18 C17 C16 118.5(7)
C18 C17 H17 120.7
C16 C17 H17 120.7
C19 C18 C17 120.7(7)
C19 C18 H18 119.7
C17 C18 H18 119.7
C20 C19 C18 120.4(7)
C20 C19 H19 119.8
C18 C19 H19 119.8
C19 C20 C15 120.7(7)
C19 C20 H20 119.6
C15 C20 H20 119.6
C22 C21 C26 119.5(7)
C22 C21 P2 122.6(5)
C26 C21 P2 117.8(6)
C21 C22 C23 120.0(7)
C21 C22 H22 120.0
C23 C22 H22 120.0
C22 C23 C24 121.0(7)
C22 C23 H23 119.5
C24 C23 H23 119.5
C25 C24 C23 118.8(7)
C25 C24 H24 120.6
C23 C24 H24 120.6
C24 C25 C26 120.2(8)
C24 C25 H25 119.9
C26 C25 H25 119.9
C21 C26 C25 120.4(8)
C21 C26 H26 119.8
C25 C26 H26 119.8
C32 C27 C28 119.9(6)
C32 C27 P3 123.5(5)
C28 C27 P3 116.6(5)
C29 C28 C27 119.1(7)
C29 C28 H28 120.4
C27 C28 H28 120.4
C30 C29 C28 120.6(8)
C30 C29 H29 119.7
C28 C29 H29 119.7
C31 C30 C29 120.1(7)
C31 C30 H30 120.0
C29 C30 H30 120.0
C30 C31 C32 120.7(7)
C30 C31 H31 119.6
C32 C31 H31 119.6
C27 C32 C31 119.5(7)
C27 C32 H32 120.3
C31 C32 H32 120.3
C38 C33 C34 118.2(7)
C38 C33 P3 122.3(6)
C34 C33 P3 119.5(5)
C35 C34 C33 121.5(7)
C35 C34 H34 119.2
C33 C34 H34 119.2
C34 C35 C36 119.6(7)
C34 C35 H35 120.2
C36 C35 H35 120.2
C37 C36 C35 119.8(7)
C37 C36 H36 120.1
C35 C36 H36 120.1
C36 C37 C38 120.8(7)
C36 C37 H37 119.6
C38 C37 H37 119.6
C33 C38 C37 120.0(7)
C33 C38 H38 120.0
C37 C38 H38 120.0
C40 C39 C44 118.5(7)
C40 C39 P3 121.1(6)
C44 C39 P3 120.4(6)
C41 C40 C39 120.4(8)
C41 C40 H40 119.8
C39 C40 H40 119.8
C40 C41 C42 121.3(9)
C40 C41 H41 119.3
C42 C41 H41 119.3
C41 C42 C43 120.3(7)
C41 C42 H42 119.8
C43 C42 H42 119.8
C42 C43 C44 119.4(8)
C42 C43 H43 120.3
C44 C43 H43 120.3
C43 C44 C39 120.1(8)
C43 C44 C45 118.5(7)
C39 C44 C45 121.2(6)
N C45 O 115.5(7)
N C45 C44 130.6(6)
O C45 C44 113.7(6)
O C46 C47 108.4(7)
O C46 C54 101.9(6)
C47 C46 C54 106.8(8)
O C46 H46 113.0
C47 C46 H46 113.0
C54 C46 H46 113.0
C48 C47 C46 105.6(7)
C48 C47 H47A 110.6
C46 C47 H47A 110.6
C48 C47 H47B 110.6
C46 C47 H47B 110.6
H47A C47 H47B 108.8
C49 C48 C53 120.5(8)
C49 C48 C47 129.8(8)
C53 C48 C47 109.6(7)
C50 C49 C48 120.1(8)
C50 C49 H49 120.0
C48 C49 H49 120.0
C51 C50 C49 119.4(8)
C51 C50 H50 120.3
C49 C50 H50 120.3
C50 C51 C52 120.9(9)
C50 C51 H51 119.6
C52 C51 H51 119.6
C53 C52 C51 120.0(8)
C53 C52 H52 120.0
C51 C52 H52 120.0
C52 C53 C48 119.1(8)
C52 C53 C54 129.9(7)
C48 C53 C54 111.0(7)
N C54 C53 115.0(6)
N C54 C46 103.3(7)
C53 C54 C46 104.3(6)
N C54 H54 111.2
C53 C54 H54 111.2
C46 C54 H54 111.2
F1A Sb1 F2B 155.1(5)
F1A Sb1 F3A 95.5(4)
F2B Sb1 F3A 105.4(4)
F1A Sb1 F5B 97.1(5)
F2B Sb1 F5B 95.5(4)
F3A Sb1 F5B 92.4(5)
F1A Sb1 F4B 63.2(4)
F2B Sb1 F4B 95.1(4)
F3A Sb1 F4B 158.7(4)
F5B Sb1 F4B 91.4(4)
F1A Sb1 F6A 94.7(3)
F2B Sb1 F6A 71.7(4)
F3A Sb1 F6A 91.3(3)
F5B Sb1 F6A 167.2(5)
F4B Sb1 F6A 89.5(4)
F1A Sb1 F5A 92.9(3)
F2B Sb1 F5A 100.3(5)
F3A Sb1 F5A 90.1(3)
F5B Sb1 F5A 5.0(6)
F4B Sb1 F5A 92.0(5)
F6A Sb1 F5A 172.0(4)
F1A Sb1 F3B 108.3(4)
F2B Sb1 F3B 93.0(3)
F3A Sb1 F3B 12.8(4)
F5B Sb1 F3B 90.5(4)
F4B Sb1 F3B 171.4(4)
F6A Sb1 F3B 90.4(4)
F5A Sb1 F3B 89.3(4)
F1A Sb1 F6B 76.6(4)
F2B Sb1 F6B 91.5(4)
F3A Sb1 F6B 85.1(4)
F5B Sb1 F6B 173.0(4)
F4B Sb1 F6B 88.6(3)
F6A Sb1 F6B 19.8(4)
F5A Sb1 F6B 168.0(4)
F3B Sb1 F6B 88.5(3)
F1A Sb1 F4A 92.9(3)
F2B Sb1 F4A 66.8(4)
F3A Sb1 F4A 171.5(4)
F5B Sb1 F4A 85.3(5)
F4B Sb1 F4A 29.7(4)
F6A Sb1 F4A 89.2(3)
F5A Sb1 F4A 88.2(3)
F3B Sb1 F4A 158.8(4)
F6B Sb1 F4A 98.0(4)
F1A Sb1 F1B 24.6(4)
F2B Sb1 F1B 175.6(4)
F3A Sb1 F1B 72.8(4)
F5B Sb1 F1B 88.6(4)
F4B Sb1 F1B 86.4(3)
F6A Sb1 F1B 104.2(4)
F5A Sb1 F1B 83.7(4)
F3B Sb1 F1B 85.3(3)
F6B Sb1 F1B 84.4(3)
F4A Sb1 F1B 115.3(3)
F1A Sb1 F2A 177.3(4)
F2B Sb1 F2A 23.3(3)
F3A Sb1 F2A 87.1(3)
F5B Sb1 F2A 81.9(5)
F4B Sb1 F2A 114.2(4)
F6A Sb1 F2A 86.0(3)
F5A Sb1 F2A 86.2(3)
F3B Sb1 F2A 74.3(3)
F6B Sb1 F2A 104.5(4)
F4A Sb1 F2A 84.6(3)
F1B Sb1 F2A 157.4(3)
C57 O2 C56 116.2(10)
C56 C55 H55A 109.5
C56 C55 H55B 109.5
H55A C55 H55B 109.5
C56 C55 H55C 109.5
H55A C55 H55C 109.5
H55B C55 H55C 109.5
O2 C56 C55 111.4(9)
O2 C56 H56A 109.3
C55 C56 H56A 109.3
O2 C56 H56B 109.3
C55 C56 H56B 109.3
H56A C56 H56B 108.0
O2 C57 C58 118.6(11)
O2 C57 H57A 107.7
C58 C57 H57A 107.7
O2 C57 H57B 107.7
C58 C57 H57B 107.7
H57A C57 H57B 107.1
C57 C58 H58A 109.5
C57 C58 H58B 109.5
H58A C58 H58B 109.5
C57 C58 H58C 109.5
H58A C58 H58C 109.5
H58B C58 H58C 109.5

loop_
_geom_bond_atom_site_label_1
_geom_bond_atom_site_label_2
_geom_bond_distance
Ir N 2.145(5)
Ir P2 2.2721(15)
Ir P3 2.3304(17)
Ir P1 2.339(2)
Ir Cl 2.4755(17)
Ir H 1.594(10)
P1 C13 1.809(7)
P1 C7A 1.825(13)
P1 C7B 1.826(17)
P1 C1 1.844(7)
P2 C14 1.814(7)
P2 C15 1.820(7)
P2 C21 1.827(7)
P3 C27 1.811(6)
P3 C33 1.821(8)
P3 C39 1.830(7)
O C45 1.359(8)
O C46 1.478(10)
N C45 1.295(9)
N C54 1.497(9)
C1 C6 1.381(10)
C1 C2 1.401(10)
C2 C3 1.384(11)
C2 H2 0.9500
C3 C4 1.352(13)
C3 H3 0.9500
C4 C5 1.400(12)
C4 H4 0.9500
C5 C6 1.388(10)
C5 H5 0.9500
C6 H6 0.9500
C7A C8A 1.39(2)
C7A C12A 1.41(3)
C8A C9A 1.39(2)
C9A C10A 1.37(3)
C10A C11A 1.42(2)
C11A C12A 1.37(3)
C7B C8B 1.33(4)
C7B C12B 1.43(3)
C8B C9B 1.50(5)
C9B C10B 1.35(5)
C10B C11B 1.35(4)
C11B C12B 1.45(3)
C13 C14 1.326(9)
C13 H13 0.9500
C14 H14 0.9500
C15 C16 1.385(10)
C15 C20 1.408(9)
C16 C17 1.413(11)
C16 H16 0.9500
C17 C18 1.405(11)
C17 H17 0.9500
C18 C19 1.374(11)
C18 H18 0.9500
C19 C20 1.372(10)
C19 H19 0.9500
C20 H20 0.9500
C21 C22 1.389(10)
C21 C26 1.396(10)
C22 C23 1.390(10)
C22 H22 0.9500
C23 C24 1.396(11)
C23 H23 0.9500
C24 C25 1.397(12)
C24 H24 0.9500
C25 C26 1.395(10)
C25 H25 0.9500
C26 H26 0.9500
C27 C32 1.391(10)
C27 C28 1.410(10)
C28 C29 1.391(10)
C28 H28 0.9500
C29 C30 1.381(11)
C29 H29 0.9500
C30 C31 1.378(11)
C30 H30 0.9500
C31 C32 1.392(10)
C31 H31 0.9500
C32 H32 0.9500
C33 C38 1.389(10)
C33 C34 1.389(10)
C34 C35 1.370(9)
C34 H34 0.9500
C35 C36 1.400(10)
C35 H35 0.9500
C36 C37 1.350(11)
C36 H36 0.9500
C37 C38 1.404(10)
C37 H37 0.9500
C38 H38 0.9500
C39 C40 1.391(11)
C39 C44 1.406(10)
C40 C41 1.348(11)
C40 H40 0.9500
C41 C42 1.373(12)
C41 H41 0.9500
C42 C43 1.369(12)
C42 H42 0.9500
C43 C44 1.389(10)
C43 H43 0.9500
C44 C45 1.457(11)
C46 C47 1.510(12)
C46 C54 1.532(11)
C46 H46 1.0000
C47 C48 1.508(13)
C47 H47A 0.9900
C47 H47B 0.9900
C48 C49 1.384(12)
C48 C53 1.394(10)
C49 C50 1.370(14)
C49 H49 0.9500
C50 C51 1.384(12)
C50 H50 0.9500
C51 C52 1.379(11)
C51 H51 0.9500
C52 C53 1.374(11)
C52 H52 0.9500
C53 C54 1.512(11)
C54 H54 1.0000
Sb1 F1A 1.762(7)
Sb1 F2B 1.781(7)
Sb1 F3A 1.838(6)
Sb1 F5B 1.840(7)
Sb1 F4B 1.859(7)
Sb1 F6A 1.866(6)
Sb1 F5A 1.881(6)
Sb1 F3B 1.887(6)
Sb1 F6B 1.912(7)
Sb1 F4A 1.915(6)
Sb1 F1B 1.966(7)
Sb1 F2A 1.987(6)
O2 C57 1.336(12)
O2 C56 1.468(13)
C55 C56 1.518(15)
C55 H55A 0.9800
C55 H55B 0.9800
C55 H55C 0.9800
C56 H56A 0.9900
C56 H56B 0.9900
C57 C58 1.504(18)
C57 H57A 0.9900
C57 H57B 0.9900
C58 H58A 0.9800
C58 H58B 0.9800
C58 H58C 0.9800

loop_
_geom_torsion_atom_site_label_1
_geom_torsion_atom_site_label_2
_geom_torsion_atom_site_label_3
_geom_torsion_atom_site_label_4
_geom_torsion
N Ir P1 C13 161.9(3)
P2 Ir P1 C13 -6.6(2)
Cl Ir P1 C13 -109.1(2)
N Ir P1 C7A -74.7(6)
P2 Ir P1 C7A 116.8(6)
Cl Ir P1 C7A 14.4(6)
N Ir P1 C7B -78.8(7)
P2 Ir P1 C7B 112.8(6)
Cl Ir P1 C7B 10.3(6)
N Ir P1 C1 51.2(3)
P2 Ir P1 C1 -117.3(3)
Cl Ir P1 C1 140.3(3)
N Ir P2 C14 -80.7(8)
P3 Ir P2 C14 -169.4(3)
P1 Ir P2 C14 9.9(3)
Cl Ir P2 C14 101.3(3)
N Ir P2 C15 167.8(8)
P3 Ir P2 C15 79.0(3)
P1 Ir P2 C15 -101.7(3)
Cl Ir P2 C15 -10.3(3)
N Ir P2 C21 34.6(9)
P3 Ir P2 C21 -54.1(3)
P1 Ir P2 C21 125.1(3)
Cl Ir P2 C21 -143.4(3)
N Ir P3 C27 166.9(3)
P2 Ir P3 C27 -24.7(3)
Cl Ir P3 C27 77.8(3)
N Ir P3 C33 -67.0(3)
P2 Ir P3 C33 101.4(3)
Cl Ir P3 C33 -156.2(3)
N Ir P3 C39 49.2(3)
P2 Ir P3 C39 -142.4(3)
Cl Ir P3 C39 -40.0(3)
P2 Ir N C45 -133.3(8)
P3 Ir N C45 -42.8(6)
P1 Ir N C45 137.4(6)
Cl Ir N C45 44.8(6)
P2 Ir N C54 44.5(12)
P3 Ir N C54 135.0(6)
P1 Ir N C54 -44.8(6)
Cl Ir N C54 -137.4(5)
C13 P1 C1 C6 -49.1(6)
C7A P1 C1 C6 -155.4(8)
C7B P1 C1 C6 -163.8(8)
Ir P1 C1 C6 66.7(6)
C13 P1 C1 C2 133.5(6)
C7A P1 C1 C2 27.3(8)
C7B P1 C1 C2 18.9(9)
Ir P1 C1 C2 -110.7(6)
C6 C1 C2 C3 0.1(11)
P1 C1 C2 C3 177.4(6)
C1 C2 C3 C4 0.3(12)
C2 C3 C4 C5 2.4(14)
C3 C4 C5 C6 -5.5(13)
C2 C1 C6 C5 -3.2(11)
P1 C1 C6 C5 179.3(6)
C4 C5 C6 C1 5.8(12)
C13 P1 C7A C8A -15.1(12)
C7B P1 C7A C8A -125(4)
C1 P1 C7A C8A 85.7(12)
Ir P1 C7A C8A -139.9(10)
C13 P1 C7A C12A 165.1(12)
C7B P1 C7A C12A 55(3)
C1 P1 C7A C12A -94.1(13)
Ir P1 C7A C12A 40.3(14)
C12A C7A C8A C9A 0(2)
P1 C7A C8A C9A 179.7(12)
C7A C8A C9A C10A 0(2)
C8A C9A C10A C11A 3(3)
C9A C10A C11A C12A -4(3)
C10A C11A C12A C7A 4(3)
C8A C7A C12A C11A -1(3)
P1 C7A C12A C11A 178.4(14)
C13 P1 C7B C8B 1.3(17)
C7A P1 C7B C8B 76(4)
C1 P1 C7B C8B 108.8(16)
Ir P1 C7B C8B -117.1(15)
C13 P1 C7B C12B -179.3(15)
C7A P1 C7B C12B -105(4)
C1 P1 C7B C12B -71.8(16)
Ir P1 C7B C12B 62.3(16)
C12B C7B C8B C9B 0(3)
P1 C7B C8B C9B 179.0(17)
C7B C8B C9B C10B -5(3)
C8B C9B C10B C11B 14(5)
C9B C10B C11B C12B -16(4)
C8B C7B C12B C11B -3(3)
P1 C7B C12B C11B 177.7(17)
C10B C11B C12B C7B 11(3)
C7A P1 C13 C14 -134.4(7)
C7B P1 C13 C14 -119.1(8)
C1 P1 C13 C14 125.0(6)
Ir P1 C13 C14 0.7(7)
P1 C13 C14 P2 8.4(9)
C15 P2 C14 C13 117.5(6)
C21 P2 C14 C13 -134.9(6)
Ir P2 C14 C13 -13.5(7)
C14 P2 C15 C16 -86.8(6)
C21 P2 C15 C16 167.0(6)
Ir P2 C15 C16 30.9(7)
C14 P2 C15 C20 83.8(6)
C21 P2 C15 C20 -22.5(7)
Ir P2 C15 C20 -158.6(5)
C20 C15 C16 C17 1.1(12)
P2 C15 C16 C17 171.9(7)
C15 C16 C17 C18 0.1(13)
C16 C17 C18 C19 -0.3(13)
C17 C18 C19 C20 -0.9(12)
C18 C19 C20 C15 2.2(11)
C16 C15 C20 C19 -2.3(11)
P2 C15 C20 C19 -172.8(6)
C14 P2 C21 C22 -143.2(6)
C15 P2 C21 C22 -43.4(7)
Ir P2 C21 C22 98.9(6)
C14 P2 C21 C26 40.2(6)
C15 P2 C21 C26 140.0(5)
Ir P2 C21 C26 -77.7(6)
C26 C21 C22 C23 1.7(10)
P2 C21 C22 C23 -174.9(5)
C21 C22 C23 C24 -1.0(11)
C22 C23 C24 C25 0.6(11)
C23 C24 C25 C26 -1.0(12)
C22 C21 C26 C25 -2.1(10)
P2 C21 C26 C25 174.6(6)
C24 C25 C26 C21 1.8(11)
C33 P3 C27 C32 6.0(6)
C39 P3 C27 C32 -103.2(6)
Ir P3 C27 C32 136.2(5)
C33 P3 C27 C28 -175.5(5)
C39 P3 C27 C28 75.3(6)
Ir P3 C27 C28 -45.3(6)
C32 C27 C28 C29 -1.7(10)
P3 C27 C28 C29 179.7(6)
C27 C28 C29 C30 0.7(11)
C28 C29 C30 C31 -0.6(12)
C29 C30 C31 C32 1.5(12)
C28 C27 C32 C31 2.7(10)
P3 C27 C32 C31 -178.9(5)
C30 C31 C32 C27 -2.6(11)
C27 P3 C33 C38 -115.7(6)
C39 P3 C33 C38 -7.0(7)
Ir P3 C33 C38 111.9(6)
C27 P3 C33 C34 64.6(6)
C39 P3 C33 C34 173.2(6)
Ir P3 C33 C34 -67.8(6)
C38 C33 C34 C35 1.2(10)
P3 C33 C34 C35 -179.0(5)
C33 C34 C35 C36 -2.4(11)
C34 C35 C36 C37 1.5(11)
C35 C36 C37 C38 0.5(12)
C34 C33 C38 C37 0.7(11)
P3 C33 C38 C37 -179.0(6)
C36 C37 C38 C33 -1.6(12)
C27 P3 C39 C40 12.7(7)
C33 P3 C39 C40 -97.7(7)
Ir P3 C39 C40 139.6(6)
C27 P3 C39 C44 -166.7(6)
C33 P3 C39 C44 83.0(6)
Ir P3 C39 C44 -39.8(6)
C44 C39 C40 C41 -1.4(12)
P3 C39 C40 C41 179.2(7)
C39 C40 C41 C42 1.5(14)
C40 C41 C42 C43 -2.1(14)
C41 C42 C43 C44 2.5(13)
C42 C43 C44 C39 -2.5(12)
C42 C43 C44 C45 -177.1(8)
C40 C39 C44 C43 2.0(11)
P3 C39 C44 C43 -178.7(6)
C40 C39 C44 C45 176.4(7)
P3 C39 C44 C45 -4.2(10)
C54 N C45 O 6.3(9)
Ir N C45 O -175.6(5)
C54 N C45 C44 -169.6(8)
Ir N C45 C44 8.5(12)
C46 O C45 N 8.5(9)
C46 O C45 C44 -174.9(6)
C43 C44 C45 N -158.1(8)
C39 C44 C45 N 27.3(13)
C43 C44 C45 O 25.9(10)
C39 C44 C45 O -148.6(7)
C45 O C46 C47 -131.0(7)
C45 O C46 C54 -18.6(8)
O C46 C47 C48 92.3(7)
C54 C46 C47 C48 -16.8(9)
C46 C47 C48 C49 -171.4(8)
C46 C47 C48 C53 13.2(9)
C53 C48 C49 C50 -0.7(13)
C47 C48 C49 C50 -175.7(8)
C48 C49 C50 C51 2.0(13)
C49 C50 C51 C52 -2.7(13)
C50 C51 C52 C53 2.0(13)
C51 C52 C53 C48 -0.7(12)
C51 C52 C53 C54 179.4(8)
C49 C48 C53 C52 0.0(11)
C47 C48 C53 C52 175.9(7)
C49 C48 C53 C54 180.0(7)
C47 C48 C53 C54 -4.1(9)
C45 N C54 C53 95.4(8)
Ir N C54 C53 -82.8(8)
C45 N C54 C46 -17.6(8)
Ir N C54 C46 164.2(5)
C52 C53 C54 N 61.1(11)
C48 C53 C54 N -118.9(7)
C52 C53 C54 C46 173.5(8)
C48 C53 C54 C46 -6.5(9)
O C46 C54 N 21.2(8)
C47 C46 C54 N 134.9(7)
O C46 C54 C53 -99.3(7)
C47 C46 C54 C53 14.4(8)
C57 O2 C56 C55 -178.9(10)
C56 O2 C57 C58 -169.6(12)
